data_7012171
loop_
_publ_author_name
'Chakraborty, Indranil'
'Sengupta, Suman'
'Das, Samir'
'Banerjee, Sangeeta'
'Chakravorty, Animesh'

_publ_section_title
;
 Chemistry of monovalent and bivalent rhenium: synthesis, structure,
 isomer specificity and metal redox of azoheterocycle complexes
;
_journal_issue 1
_journal_name_full 'Dalton Transactions'
_journal_page_first 134
_journal_paper_doi 10.1039/b208338h
_journal_year 2003
_chemical_formula_sum 'C22 H24 Cl2 N8 Re'
_chemical_formula_weight 657.59
_chemical_name_systematic
; 
? 
;
_space_group_IT_number 15
_symmetry_cell_setting monoclinic
_symmetry_space_group_name_Hall '-C 2yc'
_symmetry_space_group_name_H-M 'C 1 2/c 1'
_atom_sites_solution_hydrogens geom
_atom_sites_solution_primary heavy
_atom_sites_solution_secondary difmap
_audit_creation_method SHELXL
_cell_angle_alpha 90.00
_cell_angle_beta 110.86(4)
_cell_angle_gamma 90.00
_cell_formula_units_Z 8
_cell_length_a 28.740(16)
_cell_length_b 13.454(4)
_cell_length_c 13.427(5)
_cell_measurement_reflns_used 30
_cell_measurement_temperature 293(2)
_cell_measurement_theta_max 15
_cell_measurement_theta_min 7
_cell_volume 4851(4)
_computing_cell_refinement 'Siemens P3/P4-PC V4.27'
_computing_data_collection 'Siemens P3/P4-PC V4.27'
_computing_data_reduction 'Siemens P3/P4-PC V4.27'
_computing_molecular_graphics 'Siemens SHELXTL V5.03 PC'
_computing_publication_material 'Siemens SHELXTL V5.03 PC'
_computing_structure_refinement 'SHELXL-93 (Sheldrick, 1993)'
_computing_structure_solution 'SHELXS-86 (Sheldrick, 1990)'
_diffrn_ambient_temperature 293(2)
_diffrn_measurement_device 'Siemens R3m/V'
_diffrn_measurement_method '\w scans'
_diffrn_radiation_monochromator graphite
_diffrn_radiation_source 'fine-focus sealed tube'
_diffrn_radiation_type MoK\a
_diffrn_radiation_wavelength 0.71073
_diffrn_reflns_av_R_equivalents 0.0476
_diffrn_reflns_av_sigmaI/netI 0.0466
_diffrn_reflns_limit_h_max 32
_diffrn_reflns_limit_h_min 0
_diffrn_reflns_limit_k_max 15
_diffrn_reflns_limit_k_min 0
_diffrn_reflns_limit_l_max 14
_diffrn_reflns_limit_l_min -15
_diffrn_reflns_number 3750
_diffrn_reflns_theta_max 23.54
_diffrn_reflns_theta_min 1.52
_diffrn_standards_decay_% 0
_diffrn_standards_interval_count 198
_diffrn_standards_number 2
_exptl_absorpt_coefficient_mu 5.257
_exptl_absorpt_correction_T_max 0.208
_exptl_absorpt_correction_T_min 0.136
_exptl_absorpt_correction_type semi-empirical
_exptl_crystal_colour 'dark orange'
_exptl_crystal_density_diffrn 1.801
_exptl_crystal_description parallelopiped
_exptl_crystal_F_000 2568
_exptl_crystal_size_max 0.40
_exptl_crystal_size_mid 0.30
_exptl_crystal_size_min 0.30
_refine_diff_density_max 2.238
_refine_diff_density_min -0.616
_refine_diff_density_rms 0.134
_refine_ls_extinction_method none
_refine_ls_goodness_of_fit_all 0.921
_refine_ls_goodness_of_fit_obs 0.868
_refine_ls_matrix_type full
_refine_ls_number_parameters 298
_refine_ls_number_reflns 3604
_refine_ls_number_restraints 0
_refine_ls_restrained_S_all 0.921
_refine_ls_restrained_S_obs 0.868
_refine_ls_R_factor_all 0.0642
_refine_ls_R_factor_obs 0.0399
_refine_ls_shift/esd_max -0.008
_refine_ls_shift/esd_mean 0.001
_refine_ls_structure_factor_coef Fsqd
_refine_ls_weighting_details 'w=1/[\s^2^(Fo^2^)+(0.1000P)^2^+0.0000P] where P=(Fo^2^+2Fc^2^)/3'
_refine_ls_weighting_scheme calc
_refine_ls_wR_factor_all 0.1297
_refine_ls_wR_factor_obs 0.1049
_reflns_number_observed 2718
_reflns_number_total 3604
_reflns_observed_criterion >2sigma(I)
_cod_data_source_file b208338h.txt
_cod_data_source_block 559re
_cod_depositor_comments
;
The following automatic conversions were performed:
'_symmetry_cell_setting' value 'Monoclinic' changed to 'monoclinic'
according to '/home/saulius/struct/CIF-dictionaries/cif_core.dic'
dictionary named 'cif_core.dic' version 2.4.1 from 2010-06-29.

Automatic conversion script
Id: cif_fix_enum 1527 2010-12-29 10:47:43Z saulius 

The following automatic conversions were performed:

'_refine_ls_weighting_scheme' value 'calc
w=1/[\s^2^(Fo^2^)+(0.1000P)^2^+0.0000P] where P=(Fo^2^+2Fc^2^)/3' was
changed to 'calc'. New tag '_refine_ls_weighting_details' was
created. The value of the new tag was set to
'w=1/[\s^2^(Fo^2^)+(0.1000P)^2^+0.0000P] where P=(Fo^2^+2Fc^2^)/3'.

Automatic conversion script
Id: cif_fix_values 3143 2015-03-26 13:38:13Z robertas 

The following automatic conversions were performed:

'_atom_sites_solution_primary' value 'Heavy atom method' was changed
to 'heavy'.

Automatic conversion script
Id: cif_fix_values 6452 2018-10-05 10:23:21Z andrius 
;
_cod_original_cell_volume 4851.5(36)
_cod_original_sg_symbol_H-M C2/c
_cod_database_code 7012171

loop_
_symmetry_equiv_pos_as_xyz
'x, y, z'
'-x, y, -z+1/2'
'x+1/2, y+1/2, z'
'-x+1/2, y+1/2, -z+1/2'
'-x, -y, -z'
'x, -y, z-1/2'
'-x+1/2, -y+1/2, -z'
'x+1/2, -y+1/2, z-1/2'

loop_
_atom_site_aniso_label
_atom_site_aniso_U_11
_atom_site_aniso_U_22
_atom_site_aniso_U_33
_atom_site_aniso_U_23
_atom_site_aniso_U_13
_atom_site_aniso_U_12
Re 0.0331(3) 0.0355(3) 0.0374(3) -0.0010(2) 0.0162(2) -0.0069(2)
Cl1 0.056(2) 0.068(2) 0.044(2) -0.0062(14) 0.0169(13) -0.0258(15)
Cl2 0.053(2) 0.044(2) 0.068(2) 0.0030(14) 0.0352(15) 0.0023(13)
N1 0.027(4) 0.035(5) 0.050(5) 0.012(4) 0.017(4) -0.004(4)
N4 0.040(5) 0.035(5) 0.039(5) 0.001(4) 0.016(4) 0.001(4)
N5 0.039(5) 0.041(5) 0.040(5) 0.007(4) 0.018(4) 0.002(4)
N8 0.040(5) 0.034(5) 0.040(5) -0.003(4) 0.012(4) -0.005(4)
N3 0.039(5) 0.045(5) 0.049(5) 0.002(4) 0.021(4) -0.008(4)
N2 0.048(6) 0.050(6) 0.051(6) -0.001(5) 0.027(5) -0.013(4)
N7 0.030(5) 0.046(5) 0.053(5) -0.003(4) 0.020(4) -0.012(4)
N6 0.035(5) 0.052(6) 0.052(5) 0.001(4) 0.026(4) -0.013(4)
C1 0.039(6) 0.058(7) 0.036(6) 0.010(5) 0.010(5) -0.009(5)
C2 0.054(7) 0.056(7) 0.053(7) 0.006(6) 0.032(6) -0.012(6)
C3 0.029(5) 0.028(6) 0.052(7) -0.002(5) 0.014(5) -0.006(4)
C4 0.054(7) 0.071(9) 0.070(8) -0.008(7) 0.029(6) -0.029(7)
C5 0.039(6) 0.042(6) 0.036(6) -0.002(5) 0.012(5) 0.000(5)
C6 0.077(8) 0.055(8) 0.041(6) -0.009(6) 0.023(6) -0.015(7)
C7 0.075(9) 0.072(9) 0.043(7) -0.021(7) 0.017(6) -0.003(7)
C8 0.047(7) 0.084(10) 0.049(7) 0.011(7) 0.026(6) 0.011(7)
C9 0.052(7) 0.064(9) 0.067(9) 0.034(7) 0.023(6) 0.014(6)
C10 0.050(7) 0.054(8) 0.058(8) 0.005(6) 0.023(6) 0.005(6)
C11 0.088(11) 0.139(16) 0.036(7) 0.014(8) 0.022(7) 0.034(10)
C12 0.055(7) 0.028(6) 0.053(7) -0.003(5) 0.025(6) -0.008(5)
C13 0.065(8) 0.047(7) 0.045(7) -0.003(5) 0.025(6) -0.019(6)
C14 0.046(7) 0.046(7) 0.033(6) 0.007(5) 0.018(5) -0.005(5)
C15 0.042(6) 0.069(8) 0.063(8) 0.004(6) 0.025(6) -0.015(6)
C16 0.040(6) 0.036(6) 0.044(6) 0.002(5) 0.017(5) 0.004(5)
C17 0.060(7) 0.047(7) 0.050(7) 0.000(5) 0.028(6) -0.003(6)
C18 0.071(8) 0.043(7) 0.064(8) -0.001(6) 0.029(7) -0.001(6)
C19 0.044(6) 0.034(6) 0.057(7) 0.002(5) 0.000(5) 0.002(5)
C20 0.074(8) 0.049(8) 0.050(7) -0.010(6) 0.032(6) 0.013(6)
C21 0.070(8) 0.065(9) 0.045(7) 0.011(6) 0.025(6) 0.003(7)
C22 0.087(11) 0.045(8) 0.082(10) -0.014(7) 0.004(8) 0.025(7)

loop_
_atom_site_label
_atom_site_type_symbol
_atom_site_fract_x
_atom_site_fract_y
_atom_site_fract_z
_atom_site_U_iso_or_equiv
_atom_site_thermal_displace_type
_atom_site_occupancy
_atom_site_calc_flag
_atom_site_refinement_flags
_atom_site_disorder_group
Re Re 0.376787(14) 0.28869(3) 0.40822(3) 0.0343(2) Uani 1 d . .
Cl1 Cl 0.42259(11) 0.3352(2) 0.5876(2) 0.0564(8) Uani 1 d . .
Cl2 Cl 0.31968(11) 0.4241(2) 0.3855(2) 0.0515(7) Uani 1 d . .
N1 N 0.3345(3) 0.2030(6) 0.4706(7) 0.037(2) Uani 1 d . .
N4 N 0.3286(3) 0.2155(6) 0.2838(7) 0.038(2) Uani 1 d . .
N5 N 0.4200(3) 0.3862(6) 0.3622(6) 0.039(2) Uani 1 d . .
N8 N 0.4321(3) 0.2058(6) 0.3954(7) 0.039(2) Uani 1 d . .
N3 N 0.2929(3) 0.1574(7) 0.2922(7) 0.042(2) Uani 1 d . .
N2 N 0.2668(3) 0.1150(7) 0.4390(7) 0.047(2) Uani 1 d . .
N7 N 0.4730(3) 0.2461(7) 0.3850(7) 0.042(2) Uani 1 d . .
N6 N 0.4984(3) 0.4162(7) 0.3732(7) 0.044(2) Uani 1 d . .
C1 C 0.3271(4) 0.1875(8) 0.5637(8) 0.045(3) Uani 1 d . .
H1A H 0.3474(4) 0.2111(8) 0.6301(8) 0.054 Uiso 1 calc R .
C2 C 0.2858(4) 0.1327(9) 0.5447(9) 0.051(3) Uani 1 d . .
H2A H 0.2728(4) 0.1110(9) 0.5951(9) 0.061 Uiso 1 calc R .
C3 C 0.2967(3) 0.1560(7) 0.3945(8) 0.036(2) Uani 1 d . .
C4 C 0.2219(4) 0.0600(10) 0.3817(10) 0.063(3) Uani 1 d . .
H4A H 0.2065(4) 0.0382(10) 0.4306(10) 0.094 Uiso 1 calc R .
H4B H 0.2303(4) 0.0032(10) 0.3480(10) 0.094 Uiso 1 calc R .
H4C H 0.1993(4) 0.1020(10) 0.3285(10) 0.094 Uiso 1 calc R .
C5 C 0.3273(4) 0.2144(8) 0.1762(8) 0.039(2) Uani 1 d . .
C6 C 0.3220(4) 0.1246(9) 0.1199(9) 0.057(3) Uani 1 d . .
H6A H 0.3212(4) 0.0640(9) 0.1526(9) 0.069 Uiso 1 calc R .
C7 C 0.3179(5) 0.1292(11) 0.0143(9) 0.064(3) Uani 1 d . .
H7A H 0.3144(5) 0.0700(11) -0.0234(9) 0.077 Uiso 1 calc R .
C8 C 0.3188(5) 0.2161(11) -0.0376(10) 0.058(3) Uani 1 d . .
C9 C 0.3263(4) 0.3022(10) 0.0187(11) 0.060(4) Uani 1 d . .
H9A H 0.3284(4) 0.3620(10) -0.0142(11) 0.072 Uiso 1 calc R .
C10 C 0.3309(4) 0.3016(9) 0.1259(10) 0.053(3) Uani 1 d . .
H10A H 0.3366(4) 0.3610(9) 0.1637(10) 0.064 Uiso 1 calc R .
C11 C 0.3109(6) 0.2128(13) -0.1546(10) 0.088(5) Uani 1 d . .
H11A H 0.3059(6) 0.1452(13) -0.1790(10) 0.132 Uiso 1 calc R .
H11B H 0.3396(6) 0.2394(13) -0.1657(10) 0.132 Uiso 1 calc R .
H11C H 0.2822(6) 0.2517(13) -0.1935(10) 0.132 Uiso 1 calc R .
C12 C 0.4252(4) 0.4875(7) 0.3514(9) 0.044(3) Uani 1 d . .
H12A H 0.4005(4) 0.5350(7) 0.3416(9) 0.052 Uiso 1 calc R .
C13 C 0.4735(4) 0.5057(9) 0.3577(9) 0.051(3) Uani 1 d . .
H13A H 0.4869(4) 0.5676(9) 0.3524(9) 0.061 Uiso 1 calc R .
C14 C 0.4648(4) 0.3456(8) 0.3760(8) 0.041(3) Uani 1 d . .
C15 C 0.5521(4) 0.3964(9) 0.3929(10) 0.056(3) Uani 1 d . .
H15A H 0.5682(4) 0.4574(9) 0.3870(10) 0.084 Uiso 1 calc R .
H15B H 0.5548(4) 0.3497(9) 0.3413(10) 0.084 Uiso 1 calc R .
H15C H 0.5677(4) 0.3695(9) 0.4632(10) 0.084 Uiso 1 calc R .
C16 C 0.4325(4) 0.0999(7) 0.3851(8) 0.039(2) Uani 1 d . .
C17 C 0.4239(4) 0.0382(8) 0.4582(9) 0.050(3) Uani 1 d . .
H17A H 0.4158(4) 0.0654(8) 0.5136(9) 0.060 Uiso 1 calc R .
C18 C 0.4270(4) -0.0627(9) 0.4504(10) 0.058(3) Uani 1 d . .
H18A H 0.4215(4) -0.1032(9) 0.5013(10) 0.069 Uiso 1 calc R .
C19 C 0.4383(4) -0.1055(8) 0.3677(9) 0.050(3) Uani 1 d . .
C20 C 0.4448(4) -0.0425(9) 0.2914(9) 0.055(3) Uani 1 d . .
H20A H 0.4508(4) -0.0698(9) 0.2335(9) 0.066 Uiso 1 calc R .
C21 C 0.4426(5) 0.0578(10) 0.2996(9) 0.059(3) Uani 1 d . .
H21A H 0.4477(5) 0.0985(10) 0.2485(9) 0.071 Uiso 1 calc R .
C22 C 0.4436(6) -0.2162(9) 0.3599(13) 0.079(5) Uani 1 d . .
H22A H 0.4516(6) -0.2315(9) 0.2981(13) 0.118 Uiso 1 calc R .
H22B H 0.4128(6) -0.2479(9) 0.3543(13) 0.118 Uiso 1 calc R .
H22C H 0.4697(6) -0.2398(9) 0.4226(13) 0.118 Uiso 1 calc R .

loop_
_atom_type_symbol
_atom_type_description
_atom_type_scat_dispersion_real
_atom_type_scat_dispersion_imag
_atom_type_scat_source
C C 0.0033 0.0016 'International Tables Vol C Tables 4.2.6.8 and 6.1.1.4'
H H 0.0000 0.0000 'International Tables Vol C Tables 4.2.6.8 and 6.1.1.4'
N N 0.0061 0.0033 'International Tables Vol C Tables 4.2.6.8 and 6.1.1.4'
Cl Cl 0.1484 0.1585 'International Tables Vol C Tables 4.2.6.8 and 6.1.1.4'
Re Re -1.0185 7.2310 'International Tables Vol C Tables 4.2.6.8 and 6.1.1.4'

loop_
_geom_angle_atom_site_label_1
_geom_angle_atom_site_label_2
_geom_angle_atom_site_label_3
_geom_angle
_geom_angle_site_symmetry_1
_geom_angle_site_symmetry_3
_geom_angle_publ_flag
N8 Re N4 89.4(3) . . y
N8 Re N5 75.2(3) . . y
N4 Re N5 112.0(3) . . y
N8 Re N1 109.0(3) . . y
N4 Re N1 74.5(3) . . y
N5 Re N1 172.6(3) . . y
N8 Re Cl1 93.6(3) . . y
N4 Re Cl1 160.1(2) . . y
N5 Re Cl1 87.8(2) . . y
N1 Re Cl1 85.9(2) . . y
N8 Re Cl2 160.4(2) . . y
N4 Re Cl2 91.7(2) . . y
N5 Re Cl2 86.3(2) . . y
N1 Re Cl2 90.1(2) . . y
Cl1 Re Cl2 92.04(12) . . y
C3 N1 C1 106.0(8) . . ?
C3 N1 Re 112.7(7) . . ?
C1 N1 Re 140.4(7) . . ?
N3 N4 C5 109.7(8) . . ?
N3 N4 Re 122.9(6) . . ?
C5 N4 Re 127.4(7) . . ?
C14 N5 C12 106.1(9) . . ?
C14 N5 Re 110.6(6) . . ?
C12 N5 Re 139.7(7) . . ?
N7 N8 C16 110.6(8) . . ?
N7 N8 Re 122.3(6) . . ?
C16 N8 Re 126.7(7) . . ?
N4 N3 C3 108.3(8) . . ?
C3 N2 C2 108.4(9) . . ?
C3 N2 C4 124.7(9) . . ?
C2 N2 C4 127.0(9) . . ?
N8 N7 C14 106.1(8) . . ?
C14 N6 C13 106.1(8) . . ?
C14 N6 C15 124.6(9) . . ?
C13 N6 C15 129.1(9) . . ?
N1 C1 C2 109.1(10) . . ?
N2 C2 C1 107.3(9) . . ?
N2 C3 N3 129.6(9) . . ?
N2 C3 N1 109.2(9) . . ?
N3 C3 N1 121.1(9) . . ?
C10 C5 C6 118.8(10) . . ?
C10 C5 N4 120.5(9) . . ?
C6 C5 N4 120.7(9) . . ?
C7 C6 C5 117.8(11) . . ?
C6 C7 C8 123.5(12) . . ?
C9 C8 C7 118.3(11) . . ?
C9 C8 C11 122.8(13) . . ?
C7 C8 C11 118.9(13) . . ?
C8 C9 C10 120.4(11) . . ?
C5 C10 C9 121.0(12) . . ?
N5 C12 C13 108.3(10) . . ?
N6 C13 C12 108.0(9) . . ?
N5 C14 N7 122.4(9) . . ?
N5 C14 N6 111.5(9) . . ?
N7 C14 N6 126.0(9) . . ?
C17 C16 C21 119.0(10) . . ?
C17 C16 N8 121.4(10) . . ?
C21 C16 N8 119.6(10) . . ?
C16 C17 C18 120.8(11) . . ?
C19 C18 C17 120.9(12) . . ?
C18 C19 C20 117.8(10) . . ?
C18 C19 C22 121.6(12) . . ?
C20 C19 C22 120.6(12) . . ?
C21 C20 C19 121.5(11) . . ?
C20 C21 C16 119.9(11) . . ?

loop_
_geom_bond_atom_site_label_1
_geom_bond_atom_site_label_2
_geom_bond_distance
_geom_bond_site_symmetry_2
_geom_bond_publ_flag
Re N8 1.999(8) . y
Re N4 2.007(8) . y
Re N5 2.046(8) . y
Re N1 2.057(7) . y
Re Cl1 2.381(3) . y
Re Cl2 2.398(3) . y
N1 C3 1.356(12) . ?
N1 C1 1.357(13) . ?
N4 N3 1.328(11) . y
N4 C5 1.431(13) . ?
N5 C14 1.351(13) . ?
N5 C12 1.384(12) . ?
N8 N7 1.345(11) . y
N8 C16 1.432(13) . ?
N3 C3 1.338(13) . ?
N2 C3 1.329(12) . ?
N2 C2 1.348(14) . ?
N2 C4 1.447(13) . ?
N7 C14 1.357(14) . ?
N6 C14 1.364(13) . ?
N6 C13 1.379(14) . ?
N6 C15 1.493(13) . ?
C1 C2 1.342(14) . ?
C5 C10 1.376(15) . ?
C5 C6 1.405(15) . ?
C6 C7 1.38(2) . ?
C7 C8 1.37(2) . ?
C8 C9 1.36(2) . ?
C8 C11 1.50(2) . ?
C9 C10 1.40(2) . ?
C12 C13 1.38(2) . ?
C16 C17 1.374(14) . ?
C16 C21 1.40(2) . ?
C17 C18 1.37(2) . ?
C18 C19 1.39(2) . ?
C19 C20 1.39(2) . ?
C19 C22 1.505(15) . ?
C20 C21 1.36(2) . ?
